data_7006326
loop_
_publ_author_name
'Paluch, Marta'
'Lisowski, Jerzy'
'Lis, Tadeusz'

_publ_section_title
;
 Lanthanide complexes of chiral 3 + 3 macrocycles derived from
 (1R,2R)-1,2-diaminocyclohexane and 2,6-diformyl-4-methylphenol.
;
_journal_issue 2
_journal_name_full 'Dalton transactions (Cambridge, England : 2003)'
_journal_page_first 381
_journal_page_last 388
_journal_paper_doi 10.1039/b502863a
_journal_year 2006
_chemical_absolute_configuration rm
_chemical_formula_moiety 'C45 H67 N10 O15 Eu'
_chemical_formula_sum 'C50 H83 Eu N10 O20'
_chemical_formula_weight 1296.22
_chemical_name_systematic
;
?
;
_space_group_IT_number 4
_symmetry_cell_setting monoclinic
_symmetry_space_group_name_Hall 'P 2yb'
_symmetry_space_group_name_H-M 'P 1 21 1'
_atom_sites_solution_hydrogens geom
_atom_sites_solution_primary direct
_atom_sites_solution_secondary difmap
_audit_creation_method SHELXL-97
_cell_angle_alpha 90.00
_cell_angle_beta 94.54(3)
_cell_angle_gamma 90.00
_cell_formula_units_Z 2
_cell_length_a 13.975(3)
_cell_length_b 14.692(3)
_cell_length_c 14.367(3)
_cell_measurement_temperature 100(2)
_cell_volume 2940.6(11)
_computing_structure_refinement 'SHELXL-97 (Sheldrick, 1997)'
_computing_structure_solution 'SHELXS-97 (Sheldrick, 1990)'
_diffrn_ambient_temperature 100(2)
_diffrn_measured_fraction_theta_full 0.970
_diffrn_measured_fraction_theta_max 0.970
_diffrn_measurement_device_type 'Xcalibur PX CrysAlis CCD'
_diffrn_radiation_monochromator graphite
_diffrn_radiation_source 'fine-focus sealed tube'
_diffrn_radiation_type CuK\a
_diffrn_radiation_wavelength 1.54180
_diffrn_reflns_av_R_equivalents 0.0950
_diffrn_reflns_av_sigmaI/netI 0.0791
_diffrn_reflns_limit_h_max 15
_diffrn_reflns_limit_h_min -16
_diffrn_reflns_limit_k_max 11
_diffrn_reflns_limit_k_min -17
_diffrn_reflns_limit_l_max 17
_diffrn_reflns_limit_l_min -15
_diffrn_reflns_number 18098
_diffrn_reflns_theta_full 68.97
_diffrn_reflns_theta_max 68.97
_diffrn_reflns_theta_min 4.25
_exptl_absorpt_coefficient_mu 8.322
_exptl_absorpt_correction_T_max 0.572
_exptl_absorpt_correction_T_min 0.320
_exptl_absorpt_correction_type numerical
_exptl_crystal_colour yellow
_exptl_crystal_density_diffrn 1.464
_exptl_crystal_density_method 'not measured'
_exptl_crystal_description parralelepiped
_exptl_crystal_F_000 1352
_exptl_crystal_size_max 0.15
_exptl_crystal_size_mid 0.13
_exptl_crystal_size_min 0.07
_refine_diff_density_max 2.287
_refine_diff_density_min -1.925
_refine_diff_density_rms 0.153
_refine_ls_abs_structure_details 'Flack H D (1983), Acta Cryst. A39, 876-881'
_refine_ls_abs_structure_Flack -0.011(4)
_refine_ls_extinction_coef 0.00028(18)
_refine_ls_extinction_expression Fc^*^=kFc[1+0.001xFc^2^\l^3^/sin(2\q)]^-1/4^
_refine_ls_extinction_method SHELXL
_refine_ls_goodness_of_fit_ref 1.014
_refine_ls_hydrogen_treatment 'no refined H'
_refine_ls_matrix_type full
_refine_ls_number_parameters 756
_refine_ls_number_reflns 7204
_refine_ls_number_restraints 1
_refine_ls_restrained_S_all 1.014
_refine_ls_R_factor_all 0.0743
_refine_ls_R_factor_gt 0.0676
_refine_ls_shift/su_max 0.005
_refine_ls_shift/su_mean 0.000
_refine_ls_structure_factor_coef Fsqd
_refine_ls_weighting_details 'calc w=1/[\s^2^(Fo^2^)+(0.1446P)^2^+0.0000P] where P=(Fo^2^+2Fc^2^)/3'
_refine_ls_weighting_scheme calc
_refine_ls_wR_factor_gt 0.1718
_refine_ls_wR_factor_ref 0.1834
_reflns_number_gt 6322
_reflns_number_total 7204
_reflns_threshold_expression >2sigma(I)
_cod_data_source_file b502863a.txt
_cod_data_source_block COMPLEX
_cod_original_sg_symbol_H-M P21
_cod_database_code 7006326

loop_
_symmetry_equiv_pos_as_xyz
'x, y, z'
'-x, y+1/2, -z'

loop_
_atom_site_label
_atom_site_type_symbol
_atom_site_fract_x
_atom_site_fract_y
_atom_site_fract_z
_atom_site_U_iso_or_equiv
_atom_site_adp_type
_atom_site_occupancy
_atom_site_symmetry_multiplicity
_atom_site_calc_flag
_atom_site_refinement_flags
_atom_site_disorder_assembly
_atom_site_disorder_group
Eu Eu 0.24369(3) 0.76487(4) 0.82907(3) 0.01885(18) Uani 1 1 d . . .
O1 O 0.2548(4) 0.7911(5) 0.9879(4) 0.0236(13) Uani 1 1 d . . .
O2 O 0.3811(4) 0.8501(5) 0.8162(5) 0.0268(14) Uani 1 1 d . . .
O3 O 0.0889(3) 0.7714(5) 0.8731(4) 0.0231(14) Uani 1 1 d . . .
O71 O 0.1643(5) 0.8887(5) 0.7216(5) 0.0262(15) Uani 1 1 d . . .
O72 O 0.1978(4) 0.9402(5) 0.8618(5) 0.0272(14) Uani 1 1 d . . .
O73 O 0.1052(6) 1.0183(6) 0.7615(6) 0.043(2) Uani 1 1 d . . .
O81 O 0.2331(4) 0.6031(5) 0.8996(5) 0.0276(15) Uani 1 1 d . . .
O82 O 0.3748(4) 0.6532(5) 0.8792(5) 0.0314(15) Uani 1 1 d . . .
O83 O 0.3576(5) 0.5239(6) 0.9516(6) 0.0405(19) Uani 1 1 d . . .
O91 O 0.2250(5) 0.4524(6) 0.6453(6) 0.0406(19) Uani 1 1 d . . .
O92 O 0.3389(5) 0.5291(6) 0.7222(5) 0.0404(18) Uani 1 1 d . . .
O93 O 0.3589(5) 0.3851(6) 0.6905(6) 0.0407(19) Uani 1 1 d . . .
O101 O 0.1640(4) 1.0093(5) 1.0788(5) 0.0278(14) Uani 1 1 d . . .
O102 O 0.0258(4) 1.0686(5) 1.0287(5) 0.0274(14) Uani 1 1 d . . .
O103 O 0.1579(4) 1.1456(5) 1.0183(5) 0.0292(15) Uani 1 1 d . . .
N1 N 0.4090(6) 0.9131(6) 1.0474(7) 0.036(2) Uani 1 1 d . . .
H1N H 0.4466 0.9053 1.0017 0.043 Uiso 1 1 calc R . .
N2 N 0.3848(5) 1.0330(5) 0.8580(5) 0.0206(15) Uani 1 1 d . . .
H2N H 0.3401 1.0054 0.8218 0.025 Uiso 1 1 calc R . .
N3 N 0.2913(4) 0.7539(8) 0.6586(4) 0.0216(14) Uani 1 1 d . . .
H3N H 0.2678 0.7955 0.6946 0.026 Uiso 1 1 calc R . .
N4 N 0.1436(5) 0.6522(6) 0.7221(6) 0.0217(17) Uani 1 1 d . . .
H4N H 0.1997 0.6520 0.7546 0.026 Uiso 1 1 calc R . .
N5 N 0.0178(5) 0.8780(6) 0.9952(6) 0.0271(17) Uani 1 1 d . . .
H5N H 0.0777 0.8966 1.0040 0.032 Uiso 1 1 calc R . .
N6 N 0.1015(5) 0.6983(6) 1.0565(5) 0.0220(15) Uani 1 1 d . . .
H6N H 0.0830 0.6920 0.9968 0.026 Uiso 1 1 calc R . .
N7 N 0.1549(5) 0.9508(6) 0.7813(6) 0.0254(17) Uani 1 1 d . . .
N8 N 0.3242(5) 0.5914(6) 0.9102(5) 0.0232(16) Uani 1 1 d . . .
N9 N 0.3059(7) 0.4546(8) 0.6866(7) 0.036(2) Uani 1 1 d . . .
N10 N 0.1166(5) 1.0753(6) 1.0416(6) 0.0263(17) Uani 1 1 d . . .
C1 C 0.2974(6) 0.7799(6) 1.0739(6) 0.023(2) Uani 1 1 d . . .
C2 C 0.2674(6) 0.7139(7) 1.1352(6) 0.0212(18) Uani 1 1 d . . .
C3 C 0.3151(6) 0.7005(7) 1.2226(6) 0.0231(19) Uani 1 1 d . . .
H3 H 0.2932 0.6546 1.2624 0.028 Uiso 1 1 calc R . .
C4 C 0.3952(5) 0.7535(10) 1.2534(5) 0.0264(19) Uani 1 1 d . . .
C5 C 0.4226(6) 0.8203(7) 1.1954(6) 0.0219(18) Uani 1 1 d . . .
H5 H 0.4760 0.8573 1.2158 0.026 Uiso 1 1 calc R . .
C6 C 0.3753(6) 0.8373(7) 1.1064(6) 0.0222(18) Uani 1 1 d . . .
C7 C 0.4510(7) 0.7329(9) 1.3466(7) 0.040(3) Uani 1 1 d . . .
H7A H 0.4675 0.7901 1.3791 0.059 Uiso 1 1 calc R . .
H7B H 0.5100 0.6999 1.3355 0.059 Uiso 1 1 calc R . .
H7C H 0.4115 0.6956 1.3850 0.059 Uiso 1 1 calc R . .
C8 C 0.3707(5) 1.0051(6) 1.0754(5) 0.0162(16) Uani 1 1 d . . .
H8A H 0.2998 1.0034 1.0657 0.019 Uiso 1 1 calc R . .
H8B H 0.3874 1.0134 1.1432 0.019 Uiso 1 1 calc R . .
C9 C 0.4056(6) 1.0881(6) 1.0252(6) 0.0202(18) Uani 1 1 d . . .
H9 H 0.4763 1.0813 1.0206 0.024 Uiso 1 1 calc R . .
C10 C 0.3898(6) 1.1700(7) 1.0882(7) 0.027(2) Uani 1 1 d . . .
H10A H 0.3216 1.1709 1.1024 0.033 Uiso 1 1 calc R . .
H10B H 0.4292 1.1616 1.1480 0.033 Uiso 1 1 calc R . .
C11 C 0.4145(6) 1.2621(10) 1.0470(6) 0.0304(18) Uani 1 1 d . . .
H11A H 0.3966 1.3117 1.0888 0.036 Uiso 1 1 calc R . .
H11B H 0.4844 1.2659 1.0406 0.036 Uiso 1 1 calc R . .
C12 C 0.3602(6) 1.2721(8) 0.9524(6) 0.027(2) Uani 1 1 d . . .
H12A H 0.2904 1.2727 0.9599 0.032 Uiso 1 1 calc R . .
H12B H 0.3773 1.3309 0.9243 0.032 Uiso 1 1 calc R . .
C13 C 0.3829(7) 1.1958(7) 0.8882(7) 0.028(2) Uani 1 1 d . . .
H13A H 0.4520 1.1978 0.8777 0.033 Uiso 1 1 calc R . .
H13B H 0.3460 1.2045 0.8271 0.033 Uiso 1 1 calc R . .
C14 C 0.3587(6) 1.1017(6) 0.9274(6) 0.0212(18) Uani 1 1 d . . .
H14 H 0.2876 1.0989 0.9310 0.025 Uiso 1 1 calc R . .
C15 C 0.4901(6) 1.0113(7) 0.8507(7) 0.027(2) Uani 1 1 d . . .
H15A H 0.5267 1.0682 0.8436 0.033 Uiso 1 1 calc R . .
H15B H 0.5166 0.9802 0.9082 0.033 Uiso 1 1 calc R . .
C16 C 0.4995(6) 0.9502(7) 0.7667(6) 0.024(2) Uani 1 1 d . . .
C17 C 0.5652(6) 0.9745(8) 0.7015(7) 0.029(2) Uani 1 1 d . . .
H17 H 0.6039 1.0271 0.7129 0.035 Uiso 1 1 calc R . .
C18 C 0.5752(6) 0.9241(8) 0.6210(7) 0.030(2) Uani 1 1 d . . .
C19 C 0.5184(6) 0.8451(7) 0.6092(6) 0.0224(19) Uani 1 1 d . . .
H19 H 0.5240 0.8079 0.5558 0.027 Uiso 1 1 calc R . .
C20 C 0.4545(6) 0.8202(7) 0.6738(6) 0.0221(19) Uani 1 1 d . . .
C21 C 0.4441(6) 0.8724(7) 0.7543(6) 0.025(2) Uani 1 1 d . . .
C22 C 0.6460(8) 0.9507(8) 0.5497(8) 0.040(3) Uani 1 1 d . . .
H22A H 0.6399 1.0158 0.5360 0.060 Uiso 1 1 calc R . .
H22B H 0.6318 0.9158 0.4921 0.060 Uiso 1 1 calc R . .
H22C H 0.7116 0.9374 0.5752 0.060 Uiso 1 1 calc R . .
C23 C 0.3964(5) 0.7341(8) 0.6567(7) 0.034(3) Uani 1 1 d . . .
H23A H 0.4091 0.7081 0.5953 0.041 Uiso 1 1 calc R . .
H23B H 0.4160 0.6886 0.7054 0.041 Uiso 1 1 calc R . .
C24 C 0.2297(6) 0.6942(8) 0.5913(6) 0.0252(19) Uani 1 1 d . . .
H24 H 0.2589 0.6322 0.5889 0.030 Uiso 1 1 calc R . .
C25 C 0.2252(7) 0.7378(7) 0.4939(6) 0.033(3) Uani 1 1 d . . .
H25A H 0.1982 0.7999 0.4963 0.040 Uiso 1 1 calc R . .
H25B H 0.2907 0.7422 0.4724 0.040 Uiso 1 1 calc R . .
C26 C 0.1621(7) 0.6791(9) 0.4264(7) 0.034(2) Uani 1 1 d . . .
H26A H 0.1570 0.7081 0.3640 0.041 Uiso 1 1 calc R . .
H26B H 0.1926 0.6188 0.4204 0.041 Uiso 1 1 calc R . .
C27 C 0.0618(6) 0.6665(8) 0.4592(7) 0.031(2) Uani 1 1 d . . .
H27A H 0.0285 0.7259 0.4589 0.037 Uiso 1 1 calc R . .
H27B H 0.0242 0.6252 0.4158 0.037 Uiso 1 1 calc R . .
C28 C 0.0677(7) 0.6269(8) 0.5567(7) 0.031(2) Uani 1 1 d . . .
H28A H 0.0959 0.5651 0.5557 0.037 Uiso 1 1 calc R . .
H28B H 0.0022 0.6214 0.5778 0.037 Uiso 1 1 calc R . .
C29 C 0.1293(6) 0.6868(6) 0.6260(6) 0.0195(17) Uani 1 1 d . . .
H29 H 0.1003 0.7490 0.6271 0.023 Uiso 1 1 calc R . .
C30 C 0.0526(6) 0.6173(6) 0.7593(6) 0.0214(18) Uani 1 1 d . . .
H30A H 0.0252 0.5696 0.7165 0.026 Uiso 1 1 calc R . .
H30B H 0.0692 0.5884 0.8207 0.026 Uiso 1 1 calc R . .
C31 C -0.0220(6) 0.6874(7) 0.7705(6) 0.0236(19) Uani 1 1 d . . .
C32 C -0.1153(6) 0.6790(7) 0.7303(7) 0.028(2) Uani 1 1 d . . .
H32 H -0.1309 0.6286 0.6905 0.033 Uiso 1 1 calc R . .
C33 C -0.1870(6) 0.7419(10) 0.7463(6) 0.035(3) Uani 1 1 d . . .
C34 C -0.1644(6) 0.8121(8) 0.8049(8) 0.033(2) Uani 1 1 d . . .
H34 H -0.2139 0.8534 0.8180 0.039 Uiso 1 1 calc R . .
C35 C -0.0717(6) 0.8275(7) 0.8475(7) 0.027(2) Uani 1 1 d . . .
C36 C -0.0004(5) 0.7616(9) 0.8295(5) 0.0205(15) Uani 1 1 d . . .
C37 C -0.2884(7) 0.7260(10) 0.7016(8) 0.049(4) Uani 1 1 d . . .
H37A H -0.3330 0.7677 0.7292 0.074 Uiso 1 1 calc R . .
H37B H -0.3076 0.6631 0.7127 0.074 Uiso 1 1 calc R . .
H37C H -0.2896 0.7371 0.6343 0.074 Uiso 1 1 calc R . .
C38 C -0.0490(7) 0.9051(7) 0.9126(7) 0.032(2) Uani 1 1 d . . .
H38A H -0.1094 0.9288 0.9350 0.038 Uiso 1 1 calc R . .
H38B H -0.0192 0.9547 0.8783 0.038 Uiso 1 1 calc R . .
C39 C -0.0286(6) 0.8165(7) 1.0600(7) 0.027(2) Uani 1 1 d . . .
H39 H -0.0725 0.7738 1.0231 0.032 Uiso 1 1 calc R . .
C40 C -0.0852(8) 0.8715(9) 1.1234(8) 0.040(3) Uani 1 1 d . . .
H40A H -0.1347 0.9066 1.0855 0.048 Uiso 1 1 calc R . .
H40B H -0.0421 0.9156 1.1578 0.048 Uiso 1 1 calc R . .
C41 C -0.1342(8) 0.8126(10) 1.1935(8) 0.045(3) Uani 1 1 d . . .
H41A H -0.1804 0.7709 1.1595 0.055 Uiso 1 1 calc R . .
H41B H -0.1703 0.8521 1.2342 0.055 Uiso 1 1 calc R . .
C42 C -0.0599(6) 0.7568(11) 1.2539(5) 0.033(2) Uani 1 1 d . . .
H42A H -0.0932 0.7152 1.2949 0.039 Uiso 1 1 calc R . .
H42B H -0.0186 0.7981 1.2939 0.039 Uiso 1 1 calc R . .
C43 C 0.0027(6) 0.7008(8) 1.1901(6) 0.030(2) Uani 1 1 d . . .
H43A H 0.0529 0.6681 1.2294 0.036 Uiso 1 1 calc R . .
H43B H -0.0381 0.6548 1.1558 0.036 Uiso 1 1 calc R . .
C44 C 0.0502(5) 0.7597(10) 1.1205(5) 0.0236(16) Uani 1 1 d . . .
H44 H 0.0972 0.8018 1.1542 0.028 Uiso 1 1 calc R . .
C45 C 0.1866(6) 0.6489(7) 1.1025(7) 0.0235(19) Uani 1 1 d . . .
H45A H 0.2106 0.6047 1.0578 0.028 Uiso 1 1 calc R . .
H45B H 0.1663 0.6143 1.1567 0.028 Uiso 1 1 calc R . .
C46 C 0.5597(10) 0.5073(11) 0.6547(9) 0.053(3) Uani 1 1 d . . .
H46A H 0.5445 0.5580 0.6118 0.080 Uiso 1 1 calc R . .
H46B H 0.5229 0.4534 0.6332 0.080 Uiso 1 1 calc R . .
H46C H 0.6285 0.4938 0.6563 0.080 Uiso 1 1 calc R . .
O46 O 0.5358(6) 0.5310(6) 0.7444(5) 0.0386(18) Uani 1 1 d . . .
H46 H 0.4780 0.5180 0.7500 0.058 Uiso 1 1 calc R . .
C47 C 0.1927(7) 0.2530(13) 0.5410(7) 0.048(3) Uani 1 1 d . . .
H47A H 0.1444 0.2868 0.5730 0.072 Uiso 1 1 calc R . .
H47B H 0.1663 0.1938 0.5208 0.072 Uiso 1 1 calc R . .
H47C H 0.2098 0.2876 0.4864 0.072 Uiso 1 1 calc R . .
O47 O 0.2746(7) 0.2400(7) 0.6022(8) 0.071(3) Uani 1 1 d . . .
H47 H 0.2762 0.2795 0.6445 0.106 Uiso 1 1 calc R . .
C48 C 0.3223(10) 0.0289(9) 0.5935(8) 0.047(3) Uani 1 1 d . . .
H48A H 0.3218 0.0709 0.5405 0.071 Uiso 1 1 calc R . .
H48B H 0.2682 -0.0134 0.5840 0.071 Uiso 1 1 calc R . .
H48C H 0.3827 -0.0054 0.5983 0.071 Uiso 1 1 calc R . .
O48 O 0.3140(6) 0.0797(7) 0.6781(6) 0.044(2) Uani 1 1 d . . .
H48 H 0.3563 0.1204 0.6828 0.066 Uiso 1 1 calc R . .
C51 C -0.0413(10) 0.9164(12) 0.5804(11) 0.064(4) Uani 1 1 d . . .
H51A H -0.0392 0.8908 0.6436 0.096 Uiso 1 1 calc R . .
H51B H -0.0769 0.8751 0.5367 0.096 Uiso 1 1 calc R . .
H51C H -0.0734 0.9757 0.5796 0.096 Uiso 1 1 calc R . .
O51 O 0.0553(6) 0.9274(8) 0.5531(6) 0.052(2) Uani 1 1 d . . .
H51 H 0.0535 0.9391 0.4958 0.079 Uiso 1 1 calc R . .
C49 C 0.0835(12) -0.0639(15) 0.3583(12) 0.076(5) Uani 0.62(3) 1 d P A 1
H49A H 0.0858 -0.0641 0.4267 0.114 Uiso 0.62(3) 1 calc PR A 1
H49B H 0.0465 -0.1164 0.3337 0.114 Uiso 0.62(3) 1 calc PR A 1
H49C H 0.0529 -0.0076 0.3344 0.114 Uiso 0.62(3) 1 calc PR A 1
O49 O 0.1709(14) -0.0684(12) 0.3319(14) 0.072(7) Uani 0.62(3) 1 d P A 1
H49 H 0.1821 -0.1218 0.3147 0.108 Uiso 0.62(3) 1 calc PR A 1
C50 C 0.0835(12) -0.0639(15) 0.3583(12) 0.076(5) Uani 0.38(3) 1 d P A 2
H50A H 0.0513 -0.0999 0.4040 0.114 Uiso 0.38(3) 1 calc PR A 2
H50B H 0.1118 -0.1048 0.3141 0.114 Uiso 0.38(3) 1 calc PR A 2
H50C H 0.0368 -0.0238 0.3244 0.114 Uiso 0.38(3) 1 calc PR A 2
O50 O 0.159(2) -0.009(2) 0.4067(19) 0.065(10) Uani 0.38(3) 1 d P A 2
H50 H 0.2041 -0.0018 0.3719 0.097 Uiso 0.38(3) 1 calc PR A 2

loop_
_atom_site_aniso_label
_atom_site_aniso_U_11
_atom_site_aniso_U_22
_atom_site_aniso_U_33
_atom_site_aniso_U_23
_atom_site_aniso_U_13
_atom_site_aniso_U_12
Eu 0.0157(2) 0.0235(3) 0.0172(3) -0.0006(3) 0.00008(14) -0.0019(3)
O1 0.029(3) 0.029(3) 0.013(3) -0.004(2) -0.002(2) -0.001(2)
O2 0.023(3) 0.032(4) 0.027(3) -0.006(3) 0.005(2) -0.005(3)
O3 0.011(2) 0.030(4) 0.029(3) -0.004(3) 0.000(2) 0.000(3)
O71 0.033(3) 0.023(4) 0.023(3) -0.001(3) 0.003(3) 0.004(3)
O72 0.027(3) 0.030(4) 0.024(3) 0.002(3) 0.003(3) -0.007(3)
O73 0.044(4) 0.031(4) 0.053(5) 0.017(4) 0.004(3) 0.018(4)
O81 0.017(3) 0.031(4) 0.034(4) 0.001(3) -0.001(2) -0.001(3)
O82 0.023(3) 0.030(4) 0.041(4) 0.004(3) 0.001(3) -0.003(3)
O83 0.025(3) 0.038(4) 0.055(5) 0.010(4) -0.016(3) 0.003(3)
O91 0.027(3) 0.045(5) 0.049(5) 0.010(4) -0.005(3) 0.004(3)
O92 0.042(4) 0.042(5) 0.036(4) -0.012(4) -0.001(3) 0.000(4)
O93 0.027(3) 0.036(4) 0.058(5) 0.005(4) -0.003(3) 0.003(3)
O101 0.024(3) 0.029(4) 0.030(4) 0.002(3) -0.003(3) 0.003(3)
O102 0.017(3) 0.031(4) 0.034(4) -0.007(3) -0.002(2) 0.001(3)
O103 0.025(3) 0.023(4) 0.039(4) 0.001(3) 0.003(3) -0.003(3)
N1 0.038(4) 0.029(5) 0.042(5) 0.003(4) 0.013(4) -0.001(4)
N2 0.013(3) 0.026(4) 0.022(4) -0.006(3) -0.001(3) -0.001(3)
N3 0.010(3) 0.040(4) 0.015(3) -0.004(4) 0.002(2) 0.004(4)
N4 0.009(3) 0.024(4) 0.031(4) -0.005(4) -0.005(3) -0.007(3)
N5 0.020(3) 0.031(5) 0.029(4) 0.003(4) 0.003(3) 0.003(3)
N6 0.022(3) 0.028(4) 0.016(3) 0.001(3) 0.002(3) -0.003(3)
N7 0.019(3) 0.029(4) 0.029(4) 0.003(4) 0.003(3) -0.002(3)
N8 0.019(3) 0.035(5) 0.014(3) 0.000(3) -0.009(3) -0.001(3)
N9 0.034(5) 0.043(6) 0.030(5) 0.012(4) -0.001(4) 0.008(4)
N10 0.020(4) 0.030(5) 0.029(4) 0.004(4) 0.002(3) -0.002(3)
C1 0.023(4) 0.024(6) 0.022(4) 0.000(3) 0.012(3) 0.004(3)
C2 0.015(4) 0.024(5) 0.024(4) 0.000(4) -0.001(3) 0.002(3)
C3 0.017(4) 0.037(5) 0.016(4) 0.002(4) 0.004(3) 0.005(4)
C4 0.018(3) 0.044(6) 0.017(4) 0.010(6) 0.002(3) 0.012(5)
C5 0.024(4) 0.026(5) 0.016(4) 0.001(4) 0.001(3) -0.001(4)
C6 0.019(4) 0.027(5) 0.020(4) 0.001(4) 0.003(3) -0.001(3)
C7 0.026(4) 0.072(10) 0.020(4) 0.003(5) -0.005(3) -0.010(5)
C8 0.017(4) 0.020(4) 0.011(4) -0.003(3) 0.002(3) 0.003(3)
C9 0.018(4) 0.025(5) 0.017(4) -0.005(4) -0.003(3) 0.006(3)
C10 0.022(4) 0.029(5) 0.029(5) -0.011(4) -0.008(3) 0.005(4)
C11 0.032(4) 0.025(4) 0.033(4) -0.004(6) -0.004(3) -0.009(6)
C12 0.026(4) 0.026(6) 0.029(4) -0.004(4) -0.001(3) -0.001(4)
C13 0.029(4) 0.021(4) 0.033(5) 0.006(4) -0.001(4) -0.001(4)
C14 0.014(4) 0.027(5) 0.022(4) 0.001(4) 0.002(3) -0.004(3)
C15 0.016(4) 0.034(6) 0.032(5) -0.011(4) 0.005(3) -0.003(4)
C16 0.019(4) 0.036(6) 0.018(4) -0.009(4) 0.001(3) -0.001(4)
C17 0.020(4) 0.037(6) 0.031(5) 0.011(5) 0.004(4) -0.005(4)
C18 0.021(4) 0.041(6) 0.030(5) -0.009(5) 0.014(4) -0.001(4)
C19 0.015(4) 0.035(5) 0.018(4) -0.009(4) 0.006(3) 0.001(3)
C20 0.013(4) 0.024(5) 0.028(5) 0.015(4) 0.001(3) 0.001(3)
C21 0.020(4) 0.039(6) 0.015(4) 0.014(4) -0.005(3) 0.001(4)
C22 0.043(6) 0.035(6) 0.045(7) -0.004(5) 0.020(5) -0.010(5)
C23 0.004(3) 0.064(9) 0.035(5) -0.010(5) 0.000(3) -0.008(4)
C24 0.025(4) 0.038(5) 0.011(4) -0.007(4) -0.007(3) -0.003(4)
C25 0.046(5) 0.037(7) 0.019(4) 0.009(4) 0.018(4) 0.015(4)
C26 0.029(5) 0.050(7) 0.023(5) -0.011(5) 0.002(4) -0.005(5)
C27 0.023(4) 0.045(6) 0.024(5) -0.009(5) -0.003(3) 0.001(4)
C28 0.029(5) 0.037(6) 0.025(5) 0.000(5) -0.005(4) -0.006(4)
C29 0.020(4) 0.026(5) 0.012(4) -0.004(4) -0.006(3) 0.005(3)
C30 0.019(4) 0.024(5) 0.021(4) 0.004(4) 0.000(3) -0.006(3)
C31 0.014(4) 0.036(5) 0.019(4) 0.007(4) -0.004(3) -0.002(4)
C32 0.022(4) 0.032(6) 0.028(5) 0.014(4) 0.001(4) -0.012(4)
C33 0.016(4) 0.073(10) 0.015(4) 0.011(5) -0.002(3) -0.003(5)
C34 0.017(4) 0.037(6) 0.044(6) 0.019(5) 0.005(4) 0.005(4)
C35 0.020(4) 0.032(5) 0.028(5) 0.011(4) 0.007(3) 0.009(4)
C36 0.014(3) 0.031(4) 0.017(3) 0.001(5) 0.005(2) -0.005(5)
C37 0.012(4) 0.085(11) 0.050(6) 0.015(6) -0.006(4) 0.005(5)
C38 0.040(5) 0.021(5) 0.036(6) 0.008(4) 0.013(4) -0.001(4)
C39 0.016(4) 0.040(6) 0.025(5) -0.005(4) 0.003(3) -0.002(4)
C40 0.037(5) 0.040(7) 0.044(6) 0.005(5) 0.015(5) 0.007(5)
C41 0.050(6) 0.057(8) 0.031(6) 0.005(6) 0.014(5) 0.018(6)
C42 0.026(4) 0.055(6) 0.017(4) -0.005(6) -0.001(3) 0.017(6)
C43 0.021(4) 0.049(6) 0.020(4) 0.010(5) 0.000(3) -0.005(4)
C44 0.017(3) 0.031(4) 0.023(4) -0.001(6) 0.007(3) 0.001(5)
C45 0.019(4) 0.021(5) 0.031(5) 0.007(4) 0.003(3) -0.003(3)
C46 0.055(7) 0.058(9) 0.045(7) -0.001(7) 0.000(6) -0.006(7)
O46 0.039(4) 0.046(5) 0.030(4) -0.004(4) -0.003(3) -0.003(4)
C47 0.039(5) 0.068(8) 0.037(5) 0.000(8) 0.009(4) 0.002(8)
O47 0.067(6) 0.046(7) 0.091(8) -0.013(5) -0.044(6) 0.010(5)
C48 0.062(7) 0.044(7) 0.034(6) 0.003(6) -0.003(5) 0.010(6)
O48 0.047(5) 0.051(6) 0.033(4) 0.005(4) -0.001(4) 0.005(4)
C51 0.057(8) 0.064(10) 0.067(9) 0.022(8) -0.019(7) -0.006(7)
O51 0.056(5) 0.070(7) 0.031(4) 0.005(5) -0.001(4) -0.005(5)
C49 0.073(10) 0.094(14) 0.058(10) 0.006(10) -0.011(8) 0.008(10)
O49 0.106(14) 0.044(10) 0.073(13) 0.020(10) 0.049(10) -0.007(9)
C50 0.073(10) 0.094(14) 0.058(10) 0.006(10) -0.011(8) 0.008(10)
O50 0.082(19) 0.053(18) 0.061(19) 0.023(14) 0.018(14) -0.027(14)

loop_
_atom_type_symbol
_atom_type_description
_atom_type_scat_dispersion_real
_atom_type_scat_dispersion_imag
_atom_type_scat_source
C C 0.0181 0.0091 'International Tables Vol C Tables 4.2.6.8 and 6.1.1.4'
H H 0.0000 0.0000 'International Tables Vol C Tables 4.2.6.8 and 6.1.1.4'
N N 0.0311 0.0180 'International Tables Vol C Tables 4.2.6.8 and 6.1.1.4'
O O 0.0492 0.0322 'International Tables Vol C Tables 4.2.6.8 and 6.1.1.4'
Eu Eu -8.9294 11.1857 'International Tables Vol C Tables 4.2.6.8 and 6.1.1.4'

loop_
_geom_angle_atom_site_label_1
_geom_angle_atom_site_label_2
_geom_angle_atom_site_label_3
_geom_angle
_geom_angle_site_symmetry_1
_geom_angle_site_symmetry_3
_geom_angle_publ_flag
O3 Eu O1 73.3(2) . . ?
O3 Eu O2 143.5(3) . . ?
O1 Eu O2 89.8(2) . . ?
O3 Eu O82 128.7(2) . . ?
O1 Eu O82 80.5(2) . . ?
O2 Eu O82 77.6(2) . . ?
O3 Eu O71 76.5(2) . . ?
O1 Eu O71 117.8(2) . . ?
O2 Eu O71 83.7(2) . . ?
O82 Eu O71 153.9(2) . . ?
O3 Eu N4 73.4(2) . . ?
O1 Eu N4 133.2(3) . . ?
O2 Eu N4 135.3(2) . . ?
O82 Eu N4 95.7(3) . . ?
O71 Eu N4 84.8(2) . . ?
O3 Eu O81 81.2(2) . . ?
O1 Eu O81 76.6(2) . . ?
O2 Eu O81 126.9(2) . . ?
O82 Eu O81 49.8(2) . . ?
O71 Eu O81 147.7(2) . . ?
N4 Eu O81 66.5(2) . . ?
O3 Eu N3 125.35(19) . . ?
O1 Eu N3 160.4(2) . . ?
O2 Eu N3 71.4(2) . . ?
O82 Eu N3 89.7(3) . . ?
O71 Eu N3 67.0(3) . . ?
N4 Eu N3 64.3(3) . . ?
O81 Eu N3 109.8(3) . . ?
O3 Eu O72 70.9(2) . . ?
O1 Eu O72 70.6(2) . . ?
O2 Eu O72 73.0(2) . . ?
O82 Eu O72 138.3(2) . . ?
O71 Eu O72 48.4(2) . . ?
N4 Eu O72 126.0(2) . . ?
O81 Eu O72 141.6(2) . . ?
N3 Eu O72 107.8(3) . . ?
O3 Eu N8 105.1(2) . . ?
O1 Eu N8 76.3(2) . . ?
O2 Eu N8 101.7(2) . . ?
O82 Eu N8 24.5(2) . . ?
O71 Eu N8 165.2(2) . . ?
N4 Eu N8 81.7(2) . . ?
O81 Eu N8 25.3(2) . . ?
N3 Eu N8 101.5(3) . . ?
O72 Eu N8 146.3(2) . . ?
O3 Eu N7 69.6(2) . . ?
O1 Eu N7 93.8(2) . . ?
O2 Eu N7 79.8(2) . . ?
O82 Eu N7 156.7(2) . . ?
O71 Eu N7 24.1(2) . . ?
N4 Eu N7 104.3(2) . . ?
O81 Eu N7 150.76(19) . . ?
N3 Eu N7 88.5(3) . . ?
O72 Eu N7 24.5(2) . . ?
N8 Eu N7 169.9(2) . . ?
C1 O1 Eu 152.0(5) . . ?
C21 O2 Eu 141.1(6) . . ?
C36 O3 Eu 135.8(5) . . ?
N7 O71 Eu 99.6(5) . . ?
N7 O72 Eu 93.4(5) . . ?
N8 O81 Eu 94.7(5) . . ?
N8 O82 Eu 98.9(5) . . ?
C6 N1 C8 112.2(7) . . ?
C6 N1 H1N 123.9 . . ?
C8 N1 H1N 123.9 . . ?
C14 N2 C15 118.7(7) . . ?
C14 N2 H2N 120.7 . . ?
C15 N2 H2N 120.7 . . ?
C23 N3 C24 112.4(8) . . ?
C23 N3 Eu 110.7(5) . . ?
C24 N3 Eu 117.5(5) . . ?
C23 N3 H3N 123.8 . . ?
C24 N3 H3N 123.8 . . ?
Eu N3 H3N 42.9 . . ?
C29 N4 C30 113.3(6) . . ?
C29 N4 Eu 111.3(5) . . ?
C30 N4 Eu 116.0(6) . . ?
C29 N4 H4N 123.4 . . ?
C30 N4 H4N 123.4 . . ?
Eu N4 H4N 43.3 . . ?
C39 N5 C38 112.4(7) . . ?
C39 N5 H5N 123.8 . . ?
C38 N5 H5N 123.8 . . ?
C45 N6 C44 114.8(7) . . ?
C45 N6 H6N 122.6 . . ?
C44 N6 H6N 122.6 . . ?
O73 N7 O71 120.7(8) . . ?
O73 N7 O72 121.8(9) . . ?
O71 N7 O72 117.5(8) . . ?
O73 N7 Eu 169.6(6) . . ?
O71 N7 Eu 56.3(5) . . ?
O72 N7 Eu 62.1(5) . . ?
O83 N8 O82 123.5(7) . . ?
O83 N8 O81 120.1(8) . . ?
O82 N8 O81 116.3(8) . . ?
O83 N8 Eu 174.0(6) . . ?
O82 N8 Eu 56.6(4) . . ?
O81 N8 Eu 59.9(5) . . ?
O91 N9 O93 120.8(11) . . ?
O91 N9 O92 120.1(10) . . ?
O93 N9 O92 119.0(9) . . ?
O103 N10 O101 120.7(7) . . ?
O103 N10 O102 120.3(8) . . ?
O101 N10 O102 119.0(8) . . ?
O1 C1 C2 122.2(8) . . ?
O1 C1 C6 120.1(8) . . ?
C2 C1 C6 117.7(8) . . ?
C3 C2 C1 121.5(8) . . ?
C3 C2 C45 118.8(8) . . ?
C1 C2 C45 119.5(8) . . ?
C2 C3 C4 121.3(9) . . ?
C2 C3 H3 119.4 . . ?
C4 C3 H3 119.4 . . ?
C5 C4 C3 117.6(7) . . ?
C5 C4 C7 122.0(9) . . ?
C3 C4 C7 120.4(10) . . ?
C4 C5 C6 123.1(8) . . ?
C4 C5 H5 118.5 . . ?
C6 C5 H5 118.5 . . ?
C5 C6 C1 118.8(8) . . ?
C5 C6 N1 119.8(8) . . ?
C1 C6 N1 121.4(8) . . ?
C4 C7 H7A 109.5 . . ?
C4 C7 H7B 109.5 . . ?
H7A C7 H7B 109.5 . . ?
C4 C7 H7C 109.5 . . ?
H7A C7 H7C 109.5 . . ?
H7B C7 H7C 109.5 . . ?
C9 C8 N1 117.1(7) . . ?
C9 C8 H8A 108.0 . . ?
N1 C8 H8A 108.0 . . ?
C9 C8 H8B 108.0 . . ?
N1 C8 H8B 108.0 . . ?
H8A C8 H8B 107.3 . . ?
C14 C9 C8 114.6(7) . . ?
C14 C9 C10 111.9(8) . . ?
C8 C9 C10 106.4(7) . . ?
C14 C9 H9 107.9 . . ?
C8 C9 H9 107.9 . . ?
C10 C9 H9 107.9 . . ?
C11 C10 C9 114.7(8) . . ?
C11 C10 H10A 108.6 . . ?
C9 C10 H10A 108.6 . . ?
C11 C10 H10B 108.6 . . ?
C9 C10 H10B 108.6 . . ?
H10A C10 H10B 107.6 . . ?
C12 C11 C10 108.8(9) . . ?
C12 C11 H11A 109.9 . . ?
C10 C11 H11A 109.9 . . ?
C12 C11 H11B 109.9 . . ?
C10 C11 H11B 109.9 . . ?
H11A C11 H11B 108.3 . . ?
C13 C12 C11 111.3(9) . . ?
C13 C12 H12A 109.4 . . ?
C11 C12 H12A 109.4 . . ?
C13 C12 H12B 109.4 . . ?
C11 C12 H12B 109.4 . . ?
H12A C12 H12B 108.0 . . ?
C12 C13 C14 112.5(8) . . ?
C12 C13 H13A 109.1 . . ?
C14 C13 H13A 109.1 . . ?
C12 C13 H13B 109.1 . . ?
C14 C13 H13B 109.1 . . ?
H13A C13 H13B 107.8 . . ?
N2 C14 C9 115.0(8) . . ?
N2 C14 C13 107.0(7) . . ?
C9 C14 C13 111.5(8) . . ?
N2 C14 H14 107.7 . . ?
C9 C14 H14 107.7 . . ?
C13 C14 H14 107.7 . . ?
C16 C15 N2 108.9(7) . . ?
C16 C15 H15A 109.9 . . ?
N2 C15 H15A 109.9 . . ?
C16 C15 H15B 109.9 . . ?
N2 C15 H15B 109.9 . . ?
H15A C15 H15B 108.3 . . ?
C21 C16 C17 120.7(9) . . ?
C21 C16 C15 120.6(8) . . ?
C17 C16 C15 118.7(9) . . ?
C18 C17 C16 122.2(10) . . ?
C18 C17 H17 118.9 . . ?
C16 C17 H17 118.9 . . ?
C17 C18 C19 116.5(8) . . ?
C17 C18 C22 122.3(10) . . ?
C19 C18 C22 121.2(9) . . ?
C20 C19 C18 121.6(8) . . ?
C20 C19 H19 119.2 . . ?
C18 C19 H19 119.2 . . ?
C19 C20 C21 121.4(9) . . ?
C19 C20 C23 118.5(9) . . ?
C21 C20 C23 120.1(8) . . ?
O2 C21 C16 120.4(9) . . ?
O2 C21 C20 121.9(9) . . ?
C16 C21 C20 117.7(8) . . ?
C18 C22 H22A 109.5 . . ?
C18 C22 H22B 109.5 . . ?
H22A C22 H22B 109.5 . . ?
C18 C22 H22C 109.5 . . ?
H22A C22 H22C 109.5 . . ?
H22B C22 H22C 109.5 . . ?
N3 C23 C20 110.3(9) . . ?
N3 C23 H23A 109.6 . . ?
C20 C23 H23A 109.6 . . ?
N3 C23 H23B 109.6 . . ?
C20 C23 H23B 109.6 . . ?
H23A C23 H23B 108.1 . . ?
N3 C24 C29 108.7(7) . . ?
N3 C24 C25 108.6(8) . . ?
C29 C24 C25 110.8(7) . . ?
N3 C24 H24 109.6 . . ?
C29 C24 H24 109.6 . . ?
C25 C24 H24 109.6 . . ?
C26 C25 C24 108.9(8) . . ?
C26 C25 H25A 109.9 . . ?
C24 C25 H25A 109.9 . . ?
C26 C25 H25B 109.9 . . ?
C24 C25 H25B 109.9 . . ?
H25A C25 H25B 108.3 . . ?
C27 C26 C25 111.8(8) . . ?
C27 C26 H26A 109.3 . . ?
C25 C26 H26A 109.3 . . ?
C27 C26 H26B 109.3 . . ?
C25 C26 H26B 109.3 . . ?
H26A C26 H26B 107.9 . . ?
C28 C27 C26 110.4(8) . . ?
C28 C27 H27A 109.6 . . ?
C26 C27 H27A 109.6 . . ?
C28 C27 H27B 109.6 . . ?
C26 C27 H27B 109.6 . . ?
H27A C27 H27B 108.1 . . ?
C27 C28 C29 111.4(9) . . ?
C27 C28 H28A 109.3 . . ?
C29 C28 H28A 109.3 . . ?
C27 C28 H28B 109.3 . . ?
C29 C28 H28B 109.3 . . ?
H28A C28 H28B 108.0 . . ?
N4 C29 C24 105.7(6) . . ?
N4 C29 C28 115.9(8) . . ?
C24 C29 C28 108.1(7) . . ?
N4 C29 H29 109.0 . . ?
C24 C29 H29 109.0 . . ?
C28 C29 H29 109.0 . . ?
C31 C30 N4 115.0(7) . . ?
C31 C30 H30A 108.5 . . ?
N4 C30 H30A 108.5 . . ?
C31 C30 H30B 108.5 . . ?
N4 C30 H30B 108.5 . . ?
H30A C30 H30B 107.5 . . ?
C32 C31 C36 118.1(9) . . ?
C32 C31 C30 122.5(9) . . ?
C36 C31 C30 119.1(7) . . ?
C31 C32 C33 122.3(10) . . ?
C31 C32 H32 118.8 . . ?
C33 C32 H32 118.8 . . ?
C34 C33 C32 118.2(8) . . ?
C34 C33 C37 122.8(10) . . ?
C32 C33 C37 119.0(11) . . ?
C33 C34 C35 123.7(9) . . ?
C33 C34 H34 118.1 . . ?
C35 C34 H34 118.1 . . ?
C34 C35 C36 116.4(10) . . ?
C34 C35 C38 122.5(9) . . ?
C36 C35 C38 121.0(8) . . ?
O3 C36 C31 120.5(9) . . ?
O3 C36 C35 118.3(10) . . ?
C31 C36 C35 121.2(7) . . ?
C33 C37 H37A 109.5 . . ?
C33 C37 H37B 109.5 . . ?
H37A C37 H37B 109.5 . . ?
C33 C37 H37C 109.5 . . ?
H37A C37 H37C 109.5 . . ?
H37B C37 H37C 109.5 . . ?
C35 C38 N5 112.3(8) . . ?
C35 C38 H38A 109.1 . . ?
N5 C38 H38A 109.1 . . ?
C35 C38 H38B 109.1 . . ?
N5 C38 H38B 109.1 . . ?
H38A C38 H38B 107.9 . . ?
N5 C39 C40 109.4(9) . . ?
N5 C39 C44 110.3(7) . . ?
C40 C39 C44 109.3(8) . . ?
N5 C39 H39 109.3 . . ?
C40 C39 H39 109.3 . . ?
C44 C39 H39 109.3 . . ?
C39 C40 C41 112.5(10) . . ?
C39 C40 H40A 109.1 . . ?
C41 C40 H40A 109.1 . . ?
C39 C40 H40B 109.1 . . ?
C41 C40 H40B 109.1 . . ?
H40A C40 H40B 107.8 . . ?
C40 C41 C42 110.9(9) . . ?
C40 C41 H41A 109.5 . . ?
C42 C41 H41A 109.5 . . ?
C40 C41 H41B 109.5 . . ?
C42 C41 H41B 109.5 . . ?
H41A C41 H41B 108.0 . . ?
C41 C42 C43 109.7(7) . . ?
C41 C42 H42A 109.7 . . ?
C43 C42 H42A 109.7 . . ?
C41 C42 H42B 109.7 . . ?
C43 C42 H42B 109.7 . . ?
H42A C42 H42B 108.2 . . ?
C44 C43 C42 112.6(11) . . ?
C44 C43 H43A 109.1 . . ?
C42 C43 H43A 109.1 . . ?
C44 C43 H43B 109.1 . . ?
C42 C43 H43B 109.1 . . ?
H43A C43 H43B 107.8 . . ?
N6 C44 C43 108.4(11) . . ?
N6 C44 C39 108.9(6) . . ?
C43 C44 C39 109.9(6) . . ?
N6 C44 H44 109.9 . . ?
C43 C44 H44 109.9 . . ?
C39 C44 H44 109.9 . . ?
N6 C45 C2 112.0(7) . . ?
N6 C45 H45A 109.2 . . ?
C2 C45 H45A 109.2 . . ?
N6 C45 H45B 109.2 . . ?
C2 C45 H45B 109.2 . . ?
H45A C45 H45B 107.9 . . ?
O46 C46 H46A 109.5 . . ?
O46 C46 H46B 109.5 . . ?
H46A C46 H46B 109.5 . . ?
O46 C46 H46C 109.5 . . ?
H46A C46 H46C 109.5 . . ?
H46B C46 H46C 109.5 . . ?
C46 O46 H46 109.5 . . ?
O47 C47 H47A 109.5 . . ?
O47 C47 H47B 109.5 . . ?
H47A C47 H47B 109.5 . . ?
O47 C47 H47C 109.5 . . ?
H47A C47 H47C 109.5 . . ?
H47B C47 H47C 109.5 . . ?
C47 O47 H47 109.5 . . ?
O48 C48 H48A 109.5 . . ?
O48 C48 H48B 109.5 . . ?
H48A C48 H48B 109.5 . . ?
O48 C48 H48C 109.5 . . ?
H48A C48 H48C 109.5 . . ?
H48B C48 H48C 109.5 . . ?
C48 O48 H48 109.5 . . ?
O51 C51 H51A 109.5 . . ?
O51 C51 H51B 109.5 . . ?
H51A C51 H51B 109.5 . . ?
O51 C51 H51C 109.5 . . ?
H51A C51 H51C 109.5 . . ?
H51B C51 H51C 109.5 . . ?
C51 O51 H51 109.5 . . ?

loop_
_geom_bond_atom_site_label_1
_geom_bond_atom_site_label_2
_geom_bond_distance
_geom_bond_site_symmetry_2
_geom_bond_publ_flag
Eu O3 2.304(5) . ?
Eu O1 2.307(6) . ?
Eu O2 2.312(6) . ?
Eu O82 2.522(7) . ?
Eu O71 2.579(7) . ?
Eu N4 2.591(8) . ?
Eu O81 2.592(7) . ?
Eu N3 2.593(6) . ?
Eu O72 2.705(7) . ?
Eu N8 2.985(8) . ?
Eu N7 3.056(8) . ?
O1 C1 1.339(11) . ?
O2 C21 1.340(11) . ?
O3 C36 1.359(9) . ?
O71 N7 1.266(11) . ?
O72 N7 1.270(10) . ?
O73 N7 1.231(11) . ?
O81 N8 1.282(10) . ?
O82 N8 1.254(11) . ?
O83 N8 1.229(11) . ?
O91 N9 1.235(13) . ?
O92 N9 1.279(14) . ?
O93 N9 1.260(13) . ?
O101 N10 1.269(11) . ?
O102 N10 1.271(10) . ?
O103 N10 1.243(11) . ?
N1 C6 1.498(13) . ?
N1 C8 1.520(12) . ?
N1 H1N 0.8800 . ?
N2 C14 1.485(12) . ?
N2 C15 1.517(11) . ?
N2 H2N 0.8800 . ?
N3 C23 1.501(9) . ?
N3 C24 1.521(12) . ?
N3 H3N 0.8800 . ?
N4 C29 1.470(12) . ?
N4 C30 1.508(11) . ?
N4 H4N 0.8800 . ?
N5 C39 1.483(12) . ?
N5 C38 1.504(13) . ?
N5 H5N 0.8800 . ?
N6 C45 1.501(11) . ?
N6 C44 1.509(12) . ?
N6 H6N 0.8800 . ?
C1 C2 1.397(13) . ?
C1 C6 1.426(13) . ?
C2 C3 1.388(12) . ?
C2 C45 1.525(12) . ?
C3 C4 1.406(15) . ?
C3 H3 0.9500 . ?
C4 C5 1.362(15) . ?
C4 C7 1.526(11) . ?
C5 C6 1.415(12) . ?
C5 H5 0.9500 . ?
C7 H7A 0.9800 . ?
C7 H7B 0.9800 . ?
C7 H7C 0.9800 . ?
C8 C9 1.517(13) . ?
C8 H8A 0.9900 . ?
C8 H8B 0.9900 . ?
C9 C14 1.516(12) . ?
C9 C10 1.532(13) . ?
C9 H9 1.0000 . ?
C10 C11 1.528(16) . ?
C10 H10A 0.9900 . ?
C10 H10B 0.9900 . ?
C11 C12 1.511(12) . ?
C11 H11A 0.9900 . ?
C11 H11B 0.9900 . ?
C12 C13 1.502(14) . ?
C12 H12A 0.9900 . ?
C12 H12B 0.9900 . ?
C13 C14 1.539(13) . ?
C13 H13A 0.9900 . ?
C13 H13B 0.9900 . ?
C14 H14 1.0000 . ?
C15 C16 1.517(13) . ?
C15 H15A 0.9900 . ?
C15 H15B 0.9900 . ?
C16 C21 1.385(14) . ?
C16 C17 1.409(13) . ?
C17 C18 1.390(15) . ?
C17 H17 0.9500 . ?
C18 C19 1.409(14) . ?
C18 C22 1.530(13) . ?
C19 C20 1.387(12) . ?
C19 H19 0.9500 . ?
C20 C21 1.405(14) . ?
C20 C23 1.512(13) . ?
C22 H22A 0.9800 . ?
C22 H22B 0.9800 . ?
C22 H22C 0.9800 . ?
C23 H23A 0.9900 . ?
C23 H23B 0.9900 . ?
C24 C29 1.529(12) . ?
C24 C25 1.536(12) . ?
C24 H24 1.0000 . ?
C25 C26 1.526(15) . ?
C25 H25A 0.9900 . ?
C25 H25B 0.9900 . ?
C26 C27 1.525(13) . ?
C26 H26A 0.9900 . ?
C26 H26B 0.9900 . ?
C27 C28 1.513(14) . ?
C27 H27A 0.9900 . ?
C27 H27B 0.9900 . ?
C28 C29 1.541(13) . ?
C28 H28A 0.9900 . ?
C28 H28B 0.9900 . ?
C29 H29 1.0000 . ?
C30 C31 1.484(13) . ?
C30 H30A 0.9900 . ?
C30 H30B 0.9900 . ?
C31 C32 1.390(12) . ?
C31 C36 1.399(15) . ?
C32 C33 1.395(15) . ?
C32 H32 0.9500 . ?
C33 C34 1.354(17) . ?
C33 C37 1.526(12) . ?
C34 C35 1.406(14) . ?
C34 H34 0.9500 . ?
C35 C36 1.427(14) . ?
C35 C38 1.493(15) . ?
C37 H37A 0.9800 . ?
C37 H37B 0.9800 . ?
C37 H37C 0.9800 . ?
C38 H38A 0.9900 . ?
C38 H38B 0.9900 . ?
C39 C40 1.492(14) . ?
C39 C44 1.585(14) . ?
C39 H39 1.0000 . ?
C40 C41 1.530(16) . ?
C40 H40A 0.9900 . ?
C40 H40B 0.9900 . ?
C41 C42 1.536(15) . ?
C41 H41A 0.9900 . ?
C41 H41B 0.9900 . ?
C42 C43 1.552(14) . ?
C42 H42A 0.9900 . ?
C42 H42B 0.9900 . ?
C43 C44 1.514(14) . ?
C43 H43A 0.9900 . ?
C43 H43B 0.9900 . ?
C44 H44 1.0000 . ?
C45 H45A 0.9900 . ?
C45 H45B 0.9900 . ?
C46 O46 1.401(15) . ?
C46 H46A 0.9800 . ?
C46 H46B 0.9800 . ?
C46 H46C 0.9800 . ?
O46 H46 0.8400 . ?
C47 O47 1.401(13) . ?
C47 H47A 0.9800 . ?
C47 H47B 0.9800 . ?
C47 H47C 0.9800 . ?
O47 H47 0.8400 . ?
C48 O48 1.440(15) . ?
C48 H48A 0.9800 . ?
C48 H48B 0.9800 . ?
C48 H48C 0.9800 . ?
O48 H48 0.8400 . ?
C51 O51 1.445(17) . ?
C51 H51A 0.9800 . ?
C51 H51B 0.9800 . ?
C51 H51C 0.9800 . ?
O51 H51 0.8400 . ?
C49 O49 1.31(2) . ?
C49 H49A 0.9800 . ?
C49 H49B 0.9800 . ?
C49 H49C 0.9800 . ?
O49 H49 0.8400 . ?
O50 H50 0.8400 . ?

loop_
_geom_hbond_atom_site_label_D
_geom_hbond_atom_site_label_H
_geom_hbond_atom_site_label_A
_geom_hbond_distance_DH
_geom_hbond_distance_HA
_geom_hbond_distance_DA
_geom_hbond_angle_DHA
_geom_hbond_site_symmetry_A
N2 H2N O2 0.88 2.36 2.753(11) 107.6 .
N2 H2N O72 0.88 2.32 2.951(9) 128.8 .
N5 H5N O101 0.88 2.27 2.991(11) 139.4 .
N6 H6N O3 0.88 2.13 2.837(10) 136.6 .
O46 H46 O93 0.84 2.66 3.317(11) 135.8 .
C8 H8A O101 0.99 1.92 2.893(10) 165.8 .
C29 H29 O71 1.00 2.58 3.289(12) 127.6 .
C38 H38B O73 0.99 2.68 3.587(13) 152.6 .
O47 H47 O93 0.84 2.01 2.703(13) 138.8 .
C47 H47A O91 0.98 2.84 3.31(2) 109.7 .
C48 H48A O47 0.98 2.74 3.176(16) 107.9 .

loop_
_geom_torsion_atom_site_label_1
_geom_torsion_atom_site_label_2
_geom_torsion_atom_site_label_3
_geom_torsion_atom_site_label_4
_geom_torsion
_geom_torsion_site_symmetry_1
_geom_torsion_site_symmetry_2
_geom_torsion_site_symmetry_3
_geom_torsion_site_symmetry_4
_geom_torsion_publ_flag
O3 Eu O1 C1 143.8(13) . . . . ?
O2 Eu O1 C1 -69.0(12) . . . . ?
O82 Eu O1 C1 8.4(12) . . . . ?
O71 Eu O1 C1 -151.9(12) . . . . ?
N4 Eu O1 C1 97.4(12) . . . . ?
O81 Eu O1 C1 59.2(12) . . . . ?
N3 Eu O1 C1 -52.6(17) . . . . ?
O72 Eu O1 C1 -141.1(13) . . . . ?
N8 Eu O1 C1 33.1(12) . . . . ?
N7 Eu O1 C1 -148.8(12) . . . . ?
O3 Eu O2 C21 -127.3(9) . . . . ?
O1 Eu O2 C21 171.8(10) . . . . ?
O82 Eu O2 C21 91.5(10) . . . . ?
O71 Eu O2 C21 -70.2(10) . . . . ?
N4 Eu O2 C21 5.8(11) . . . . ?
O81 Eu O2 C21 98.8(10) . . . . ?
N3 Eu O2 C21 -2.5(9) . . . . ?
O72 Eu O2 C21 -118.5(10) . . . . ?
N8 Eu O2 C21 95.9(10) . . . . ?
N7 Eu O2 C21 -94.3(10) . . . . ?
O1 Eu O3 C36 -178.2(11) . . . . ?
O2 Eu O3 C36 116.0(11) . . . . ?
O82 Eu O3 C36 -115.6(11) . . . . ?
O71 Eu O3 C36 56.9(11) . . . . ?
N4 Eu O3 C36 -31.6(11) . . . . ?
O81 Eu O3 C36 -99.6(11) . . . . ?
N3 Eu O3 C36 8.5(12) . . . . ?
O72 Eu O3 C36 107.1(11) . . . . ?
N8 Eu O3 C36 -107.9(11) . . . . ?
N7 Eu O3 C36 81.1(11) . . . . ?
O3 Eu O71 N7 70.0(5) . . . . ?
O1 Eu O71 N7 7.5(6) . . . . ?
O2 Eu O71 N7 -79.0(5) . . . . ?
O82 Eu O71 N7 -123.4(6) . . . . ?
N4 Eu O71 N7 144.2(5) . . . . ?
O81 Eu O71 N7 117.6(6) . . . . ?
N3 Eu O71 N7 -151.5(6) . . . . ?
O72 Eu O71 N7 -6.2(4) . . . . ?
N8 Eu O71 N7 168.2(7) . . . . ?
O3 Eu O72 N7 -82.6(5) . . . . ?
O1 Eu O72 N7 -161.0(5) . . . . ?
O2 Eu O72 N7 103.0(5) . . . . ?
O82 Eu O72 N7 150.1(4) . . . . ?
O71 Eu O72 N7 6.1(4) . . . . ?
N4 Eu O72 N7 -31.2(5) . . . . ?
O81 Eu O72 N7 -128.2(5) . . . . ?
N3 Eu O72 N7 39.6(5) . . . . ?
N8 Eu O72 N7 -171.3(4) . . . . ?
O3 Eu O81 N8 -161.0(5) . . . . ?
O1 Eu O81 N8 -86.1(5) . . . . ?
O2 Eu O81 N8 -6.7(6) . . . . ?
O82 Eu O81 N8 2.7(5) . . . . ?
O71 Eu O81 N8 152.5(5) . . . . ?
N4 Eu O81 N8 123.4(5) . . . . ?
N3 Eu O81 N8 74.5(5) . . . . ?
O72 Eu O81 N8 -117.8(5) . . . . ?
N7 Eu O81 N8 -159.6(5) . . . . ?
O3 Eu O82 N8 18.1(7) . . . . ?
O1 Eu O82 N8 77.6(5) . . . . ?
O2 Eu O82 N8 169.6(6) . . . . ?
O71 Eu O82 N8 -145.1(5) . . . . ?
N4 Eu O82 N8 -55.3(6) . . . . ?
O81 Eu O82 N8 -2.8(5) . . . . ?
N3 Eu O82 N8 -119.4(6) . . . . ?
O72 Eu O82 N8 123.7(5) . . . . ?
N7 Eu O82 N8 155.2(5) . . . . ?
O3 Eu N3 C23 -169.7(7) . . . . ?
O1 Eu N3 C23 29.7(14) . . . . ?
O2 Eu N3 C23 47.0(7) . . . . ?
O82 Eu N3 C23 -30.0(8) . . . . ?
O71 Eu N3 C23 138.1(8) . . . . ?
N4 Eu N3 C23 -126.5(8) . . . . ?
O81 Eu N3 C23 -76.5(8) . . . . ?
O72 Eu N3 C23 111.5(8) . . . . ?
N8 Eu N3 C23 -51.6(8) . . . . ?
N7 Eu N3 C23 126.8(8) . . . . ?
O3 Eu N3 C24 -38.7(9) . . . . ?
O1 Eu N3 C24 160.7(7) . . . . ?
O2 Eu N3 C24 178.1(8) . . . . ?
O82 Eu N3 C24 101.1(7) . . . . ?
O71 Eu N3 C24 -90.9(7) . . . . ?
N4 Eu N3 C24 4.5(7) . . . . ?
O81 Eu N3 C24 54.5(7) . . . . ?
O72 Eu N3 C24 -117.5(7) . . . . ?
N8 Eu N3 C24 79.4(7) . . . . ?
N7 Eu N3 C24 -102.1(7) . . . . ?
O3 Eu N4 C29 108.7(6) . . . . ?
O1 Eu N4 C29 155.1(5) . . . . ?
O2 Eu N4 C29 -44.4(7) . . . . ?
O82 Eu N4 C29 -122.5(5) . . . . ?
O71 Eu N4 C29 31.3(5) . . . . ?
O81 Eu N4 C29 -163.9(6) . . . . ?
N3 Eu N4 C29 -35.6(5) . . . . ?
O72 Eu N4 C29 58.4(6) . . . . ?
N8 Eu N4 C29 -142.7(6) . . . . ?
N7 Eu N4 C29 45.6(6) . . . . ?
O3 Eu N4 C30 -22.7(6) . . . . ?
O1 Eu N4 C30 23.7(8) . . . . ?
O2 Eu N4 C30 -175.8(5) . . . . ?
O82 Eu N4 C30 106.1(6) . . . . ?
O71 Eu N4 C30 -100.1(6) . . . . ?
O81 Eu N4 C30 64.7(6) . . . . ?
N3 Eu N4 C30 -167.0(7) . . . . ?
O72 Eu N4 C30 -73.0(7) . . . . ?
N8 Eu N4 C30 85.9(6) . . . . ?
N7 Eu N4 C30 -85.9(6) . . . . ?
Eu O71 N7 O73 -168.2(7) . . . . ?
Eu O71 N7 O72 11.2(8) . . . . ?
Eu O72 N7 O73 168.9(7) . . . . ?
Eu O72 N7 O71 -10.6(7) . . . . ?
O3 Eu N7 O73 -26(4) . . . . ?
O1 Eu N7 O73 -97(4) . . . . ?
O2 Eu N7 O73 174(4) . . . . ?
O82 Eu N7 O73 -172(3) . . . . ?
O71 Eu N7 O73 77(4) . . . . ?
N4 Eu N7 O73 40(4) . . . . ?
O81 Eu N7 O73 -27(4) . . . . ?
N3 Eu N7 O73 103(4) . . . . ?
O72 Eu N7 O73 -115(4) . . . . ?
N8 Eu N7 O73 -86(4) . . . . ?
O3 Eu N7 O71 -102.8(5) . . . . ?
O1 Eu N7 O71 -173.4(5) . . . . ?
O2 Eu N7 O71 97.5(5) . . . . ?
O82 Eu N7 O71 111.7(7) . . . . ?
N4 Eu N7 O71 -36.9(5) . . . . ?
O81 Eu N7 O71 -104.2(6) . . . . ?
N3 Eu N7 O71 26.1(5) . . . . ?
O72 Eu N7 O71 168.7(8) . . . . ?
N8 Eu N7 O71 -162.6(10) . . . . ?
O3 Eu N7 O72 88.5(5) . . . . ?
O1 Eu N7 O72 17.9(5) . . . . ?
O2 Eu N7 O72 -71.3(5) . . . . ?
O82 Eu N7 O72 -57.0(8) . . . . ?
O71 Eu N7 O72 -168.7(8) . . . . ?
N4 Eu N7 O72 154.4(4) . . . . ?
O81 Eu N7 O72 87.1(6) . . . . ?
N3 Eu N7 O72 -142.6(5) . . . . ?
N8 Eu N7 O72 28.6(13) . . . . ?
Eu O82 N8 O83 -172.8(8) . . . . ?
Eu O82 N8 O81 4.8(8) . . . . ?
Eu O81 N8 O83 173.1(7) . . . . ?
Eu O81 N8 O82 -4.6(8) . . . . ?
O3 Eu N8 O83 -72(6) . . . . ?
O1 Eu N8 O83 -4(6) . . . . ?
O2 Eu N8 O83 83(6) . . . . ?
O82 Eu N8 O83 93(6) . . . . ?
O71 Eu N8 O83 -167(5) . . . . ?
N4 Eu N8 O83 -143(6) . . . . ?
O81 Eu N8 O83 -92(6) . . . . ?
N3 Eu N8 O83 156(6) . . . . ?
O72 Eu N8 O83 6(6) . . . . ?
N7 Eu N8 O83 -15(6) . . . . ?
O3 Eu N8 O82 -165.5(5) . . . . ?
O1 Eu N8 O82 -97.3(6) . . . . ?
O2 Eu N8 O82 -10.4(6) . . . . ?
O71 Eu N8 O82 100.2(9) . . . . ?
N4 Eu N8 O82 124.3(6) . . . . ?
O81 Eu N8 O82 175.0(8) . . . . ?
N3 Eu N8 O82 62.7(6) . . . . ?
O72 Eu N8 O82 -87.4(6) . . . . ?
N7 Eu N8 O82 -108.4(12) . . . . ?
O3 Eu N8 O81 19.5(5) . . . . ?
O1 Eu N8 O81 87.7(5) . . . . ?
O2 Eu N8 O81 174.6(5) . . . . ?
O82 Eu N8 O81 -175.0(8) . . . . ?
O71 Eu N8 O81 -74.9(10) . . . . ?
N4 Eu N8 O81 -50.7(5) . . . . ?
N3 Eu N8 O81 -112.3(5) . . . . ?
O72 Eu N8 O81 97.6(5) . . . . ?
N7 Eu N8 O81 76.6(12) . . . . ?
Eu O1 C1 C2 -95.1(13) . . . . ?
Eu O1 C1 C6 85.7(14) . . . . ?
O1 C1 C2 C3 177.1(8) . . . . ?
C6 C1 C2 C3 -3.8(13) . . . . ?
O1 C1 C2 C45 2.9(13) . . . . ?
C6 C1 C2 C45 -177.9(8) . . . . ?
C1 C2 C3 C4 0.5(14) . . . . ?
C45 C2 C3 C4 174.7(9) . . . . ?
C2 C3 C4 C5 1.9(15) . . . . ?
C2 C3 C4 C7 -175.4(9) . . . . ?
C3 C4 C5 C6 -1.0(15) . . . . ?
C7 C4 C5 C6 176.3(9) . . . . ?
C4 C5 C6 C1 -2.3(14) . . . . ?
C4 C5 C6 N1 179.0(9) . . . . ?
O1 C1 C6 C5 -176.3(8) . . . . ?
C2 C1 C6 C5 4.6(12) . . . . ?
O1 C1 C6 N1 2.4(12) . . . . ?
C2 C1 C6 N1 -176.8(8) . . . . ?
C8 N1 C6 C5 -81.2(10) . . . . ?
C8 N1 C6 C1 100.1(10) . . . . ?
C6 N1 C8 C9 175.8(7) . . . . ?
N1 C8 C9 C14 77.0(9) . . . . ?
N1 C8 C9 C10 -158.8(7) . . . . ?
C14 C9 C10 C11 -50.3(10) . . . . ?
C8 C9 C10 C11 -176.2(7) . . . . ?
C9 C10 C11 C12 54.1(10) . . . . ?
C10 C11 C12 C13 -57.4(10) . . . . ?
C11 C12 C13 C14 58.7(10) . . . . ?
C15 N2 C14 C9 -49.5(11) . . . . ?
C15 N2 C14 C13 74.9(10) . . . . ?
C8 C9 C14 N2 -68.9(9) . . . . ?
C10 C9 C14 N2 169.9(7) . . . . ?
C8 C9 C14 C13 169.1(7) . . . . ?
C10 C9 C14 C13 47.9(10) . . . . ?
C12 C13 C14 N2 -179.7(7) . . . . ?
C12 C13 C14 C9 -53.3(10) . . . . ?
C14 N2 C15 C16 -172.0(8) . . . . ?
N2 C15 C16 C21 -50.5(12) . . . . ?
N2 C15 C16 C17 129.1(9) . . . . ?
C21 C16 C17 C18 2.2(15) . . . . ?
C15 C16 C17 C18 -177.4(9) . . . . ?
C16 C17 C18 C19 -2.1(15) . . . . ?
C16 C17 C18 C22 179.6(10) . . . . ?
C17 C18 C19 C20 1.3(14) . . . . ?
C22 C18 C19 C20 179.6(10) . . . . ?
C18 C19 C20 C21 -0.5(14) . . . . ?
C18 C19 C20 C23 -179.6(9) . . . . ?
Eu O2 C21 C16 158.1(7) . . . . ?
Eu O2 C21 C20 -19.9(14) . . . . ?
C17 C16 C21 O2 -179.4(9) . . . . ?
C15 C16 C21 O2 0.2(13) . . . . ?
C17 C16 C21 C20 -1.3(13) . . . . ?
C15 C16 C21 C20 178.3(8) . . . . ?
C19 C20 C21 O2 178.6(8) . . . . ?
C23 C20 C21 O2 -2.3(13) . . . . ?
C19 C20 C21 C16 0.5(13) . . . . ?
C23 C20 C21 C16 179.5(8) . . . . ?
C24 N3 C23 C20 146.5(8) . . . . ?
Eu N3 C23 C20 -79.9(9) . . . . ?
C19 C20 C23 N3 -125.5(8) . . . . ?
C21 C20 C23 N3 55.4(11) . . . . ?
C23 N3 C24 C29 155.2(8) . . . . ?
Eu N3 C24 C29 24.9(10) . . . . ?
C23 N3 C24 C25 -84.2(10) . . . . ?
Eu N3 C24 C25 145.5(6) . . . . ?
N3 C24 C25 C26 -179.0(7) . . . . ?
C29 C24 C25 C26 -59.7(10) . . . . ?
C24 C25 C26 C27 56.8(12) . . . . ?
C25 C26 C27 C28 -55.9(13) . . . . ?
C26 C27 C28 C29 56.8(12) . . . . ?
C30 N4 C29 C24 -164.9(8) . . . . ?
Eu N4 C29 C24 62.4(8) . . . . ?
C30 N4 C29 C28 -45.2(11) . . . . ?
Eu N4 C29 C28 -178.0(6) . . . . ?
N3 C24 C29 N4 -55.8(10) . . . . ?
C25 C24 C29 N4 -175.0(8) . . . . ?
N3 C24 C29 C28 179.5(8) . . . . ?
C25 C24 C29 C28 60.3(11) . . . . ?
C27 C28 C29 N4 -177.2(8) . . . . ?
C27 C28 C29 C24 -58.8(11) . . . . ?
C29 N4 C30 C31 -65.2(10) . . . . ?
Eu N4 C30 C31 65.2(9) . . . . ?
N4 C30 C31 C32 125.7(9) . . . . ?
N4 C30 C31 C36 -59.3(11) . . . . ?
C36 C31 C32 C33 0.4(14) . . . . ?
C30 C31 C32 C33 175.5(8) . . . . ?
C31 C32 C33 C34 -1.5(14) . . . . ?
C31 C32 C33 C37 -178.2(9) . . . . ?
C32 C33 C34 C35 2.8(15) . . . . ?
C37 C33 C34 C35 179.4(10) . . . . ?
C33 C34 C35 C36 -2.8(14) . . . . ?
C33 C34 C35 C38 -179.5(9) . . . . ?
Eu O3 C36 C31 48.2(15) . . . . ?
Eu O3 C36 C35 -133.5(7) . . . . ?
C32 C31 C36 O3 177.8(8) . . . . ?
C30 C31 C36 O3 2.5(13) . . . . ?
C32 C31 C36 C35 -0.4(14) . . . . ?
C30 C31 C36 C35 -175.7(8) . . . . ?
C34 C35 C36 O3 -176.7(8) . . . . ?
C38 C35 C36 O3 0.0(13) . . . . ?
C34 C35 C36 C31 1.5(14) . . . . ?
C38 C35 C36 C31 178.2(9) . . . . ?
C34 C35 C38 N5 139.1(9) . . . . ?
C36 C35 C38 N5 -37.4(12) . . . . ?
C39 N5 C38 C35 -69.5(10) . . . . ?
C38 N5 C39 C40 -82.4(10) . . . . ?
C38 N5 C39 C44 157.4(8) . . . . ?
N5 C39 C40 C41 -179.2(9) . . . . ?
C44 C39 C40 C41 -58.3(12) . . . . ?
C39 C40 C41 C42 58.7(14) . . . . ?
C40 C41 C42 C43 -54.4(15) . . . . ?
C41 C42 C43 C44 55.3(13) . . . . ?
C45 N6 C44 C43 -67.8(9) . . . . ?
C45 N6 C44 C39 172.6(7) . . . . ?
C42 C43 C44 N6 -174.8(7) . . . . ?
C42 C43 C44 C39 -55.9(11) . . . . ?
N5 C39 C44 N6 -64.4(11) . . . . ?
C40 C39 C44 N6 175.2(9) . . . . ?
N5 C39 C44 C43 176.9(9) . . . . ?
C40 C39 C44 C43 56.6(12) . . . . ?
C44 N6 C45 C2 -66.0(10) . . . . ?
C3 C2 C45 N6 136.9(8) . . . . ?
C1 C2 C45 N6 -48.8(11) . . . . ?
